data_7005432
loop_
_publ_author_name
'Schmiege, Benjamin M.'
'Carney, Michael J.'
'Small, Brooke L.'
'Gerlach, Deidra L.'
'Halfen, Jason A.'

_publ_section_title
;
 Alternatives to pyridinediimine ligands: syntheses and structures of
 metal complexes supported by donor-modified alpha-diimine ligands.
;
_journal_issue 24
_journal_name_full 'Dalton transactions (Cambridge, England : 2003)'
_journal_page_first 2547
_journal_page_last 2562
_journal_paper_doi 10.1039/b702197f
_journal_year 2007
_chemical_formula_sum 'C28 H33 Cl2 Fe N3'
_chemical_formula_weight 538.32
_chemical_name_common 040023
_chemical_name_systematic
;
?
;
_space_group_IT_number 19
_symmetry_cell_setting orthorhombic
_symmetry_space_group_name_Hall 'P 2ac 2ab'
_symmetry_space_group_name_H-M 'P 21 21 21'
_atom_sites_solution_hydrogens geom
_atom_sites_solution_primary direct
_atom_sites_solution_secondary difmap
_audit_creation_method SHELXL-97
_cell_angle_alpha 90.00
_cell_angle_beta 90.00
_cell_angle_gamma 90.00
_cell_formula_units_Z 4
_cell_length_a 9.336(2)
_cell_length_b 12.5150(8)
_cell_length_c 23.120(3)
_cell_measurement_reflns_used 25
_cell_measurement_temperature 293(2)
_cell_measurement_theta_max 14.50
_cell_measurement_theta_min 10.56
_cell_volume 2701.3(7)
_computing_structure_refinement 'SHELXL-97 (Sheldrick, 1997)'
_computing_structure_solution 'SHELXS-97 (Sheldrick, 1990)'
_diffrn_ambient_temperature 293(2)
_diffrn_measured_fraction_theta_full 0.995
_diffrn_measured_fraction_theta_max 0.995
_diffrn_measurement_device_type 'Bruker-Nonius MACH3S'
_diffrn_measurement_method 'Omega 2-theta scans'
_diffrn_radiation_monochromator graphite
_diffrn_radiation_source 'fine-focus sealed tube'
_diffrn_radiation_type MoK\a
_diffrn_radiation_wavelength 0.71073
_diffrn_reflns_av_R_equivalents 0.0269
_diffrn_reflns_av_sigmaI/netI 0.0528
_diffrn_reflns_limit_h_max 11
_diffrn_reflns_limit_h_min 0
_diffrn_reflns_limit_k_max 15
_diffrn_reflns_limit_k_min 0
_diffrn_reflns_limit_l_max 29
_diffrn_reflns_limit_l_min -29
_diffrn_reflns_number 6489
_diffrn_reflns_theta_full 27.05
_diffrn_reflns_theta_max 27.05
_diffrn_reflns_theta_min 2.35
_diffrn_standards_decay_% 0
_diffrn_standards_interval_time 90
_diffrn_standards_number 2
_exptl_absorpt_coefficient_mu 0.777
_exptl_absorpt_correction_T_max 0.8728
_exptl_absorpt_correction_T_min 0.7463
_exptl_absorpt_correction_type psi-scan
_exptl_absorpt_process_details 'North et al. Acta Cryst. 1968, A24, 351'
_exptl_crystal_colour 'dark blue-green'
_exptl_crystal_density_diffrn 1.324
_exptl_crystal_density_method 'not measured'
_exptl_crystal_description plate
_exptl_crystal_F_000 1128
_exptl_crystal_size_max 0.40
_exptl_crystal_size_mid 0.38
_exptl_crystal_size_min 0.18
_refine_diff_density_max 0.251
_refine_diff_density_min -0.275
_refine_diff_density_rms 0.047
_refine_ls_abs_structure_details 'Flack H D (1983), Acta Cryst. A39, 876-881'
_refine_ls_abs_structure_Flack 0.01(2)
_refine_ls_extinction_method none
_refine_ls_goodness_of_fit_ref 1.017
_refine_ls_hydrogen_treatment constr
_refine_ls_matrix_type full
_refine_ls_number_parameters 313
_refine_ls_number_reflns 5874
_refine_ls_number_restraints 0
_refine_ls_restrained_S_all 1.017
_refine_ls_R_factor_all 0.0674
_refine_ls_R_factor_gt 0.0440
_refine_ls_shift/su_max 0.003
_refine_ls_shift/su_mean 0.000
_refine_ls_structure_factor_coef Fsqd
_refine_ls_weighting_details 'calc w=1/[\s^2^(Fo^2^)+(0.0374P)^2^+0.4380P] where P=(Fo^2^+2Fc^2^)/3'
_refine_ls_weighting_scheme calc
_refine_ls_wR_factor_gt 0.0853
_refine_ls_wR_factor_ref 0.0941
_reflns_number_gt 4548
_reflns_number_total 5874
_reflns_threshold_expression >2sigma(I)
_cod_data_source_file b702197f.txt
_cod_data_source_block (3a)FeCl
_cod_depositor_comments
;
The following automatic conversions were performed:
'_symmetry_cell_setting' value 'Orthorhombic' changed to 'orthorhombic'
according to '/home/saulius/struct/CIF-dictionaries/cif_core.dic'
dictionary named 'cif_core.dic' version 2.4.1 from 2010-06-29.

Automatic conversion script
Id: cif_fix_enum 1527 2010-12-29 10:47:43Z saulius 
;
_cod_original_sg_symbol_H-M P2(1)2(1)2(1)
_cod_database_code 7005432

loop_
_symmetry_equiv_pos_as_xyz
'x, y, z'
'-x+1/2, -y, z+1/2'
'-x, y+1/2, -z+1/2'
'x+1/2, -y+1/2, -z'

loop_
_atom_site_label
_atom_site_type_symbol
_atom_site_fract_x
_atom_site_fract_y
_atom_site_fract_z
_atom_site_U_iso_or_equiv
_atom_site_adp_type
_atom_site_occupancy
_atom_site_symmetry_multiplicity
_atom_site_calc_flag
_atom_site_refinement_flags
_atom_site_disorder_assembly
_atom_site_disorder_group
Fe1 Fe 0.67544(5) 0.98765(3) 0.233431(19) 0.03550(12) Uani 1 1 d . . .
Cl1 Cl 0.88969(11) 0.90562(8) 0.20952(5) 0.0613(3) Uani 1 1 d . . .
Cl2 Cl 0.52019(10) 0.85293(7) 0.25567(4) 0.0573(3) Uani 1 1 d . . .
N1 N 0.7473(3) 1.1480(2) 0.22060(11) 0.0357(6) Uani 1 1 d . . .
N2 N 0.7234(3) 1.0480(2) 0.32047(12) 0.0434(7) Uani 1 1 d . . .
N3 N 0.5649(3) 1.04015(19) 0.15623(10) 0.0339(6) Uani 1 1 d . . .
C1 C 0.5669(4) 1.2003(3) 0.08804(14) 0.0401(8) Uani 1 1 d . . .
C2 C 0.4763(5) 1.1913(3) 0.04196(16) 0.0559(11) Uani 1 1 d . . .
H2A H 0.4201 1.1306 0.0370 0.067 Uiso 1 1 calc R . .
C3 C 0.4700(6) 1.2762(4) 0.00208(18) 0.0726(14) Uani 1 1 d . . .
H3A H 0.4090 1.2704 -0.0296 0.087 Uiso 1 1 calc R . .
C4 C 0.5504(5) 1.3671(3) 0.00820(16) 0.0618(12) Uani 1 1 d . . .
H4A H 0.5419 1.4217 -0.0189 0.074 Uiso 1 1 calc R . .
C5 C 0.6464(4) 1.3790(3) 0.05514(14) 0.0445(9) Uani 1 1 d . . .
C6 C 0.7379(4) 1.4663(3) 0.06692(17) 0.0539(10) Uani 1 1 d . . .
H6A H 0.7401 1.5242 0.0417 0.065 Uiso 1 1 calc R . .
C7 C 0.8225(5) 1.4665(3) 0.11449(16) 0.0537(9) Uani 1 1 d . . .
H7A H 0.8808 1.5254 0.1213 0.064 Uiso 1 1 calc R . .
C8 C 0.8255(4) 1.3807(2) 0.15426(15) 0.0443(8) Uani 1 1 d . . .
H8A H 0.8853 1.3825 0.1864 0.053 Uiso 1 1 calc R . .
C9 C 0.7380(3) 1.2948(2) 0.14421(14) 0.0327(7) Uani 1 1 d . . .
C10 C 0.6498(4) 1.2942(2) 0.09446(13) 0.0356(8) Uani 1 1 d . . .
C11 C 0.7104(3) 1.1923(2) 0.17358(14) 0.0321(7) Uani 1 1 d . . .
C12 C 0.6059(4) 1.1333(2) 0.13741(13) 0.0349(7) Uani 1 1 d . . .
C13 C 0.8264(4) 1.2008(2) 0.26583(15) 0.0446(7) Uani 1 1 d . . .
H13A H 0.7729 1.2617 0.2803 0.053 Uiso 1 1 calc R . .
H13B H 0.9177 1.2260 0.2512 0.053 Uiso 1 1 calc R . .
C14 C 0.8496(4) 1.1193(3) 0.31405(15) 0.0505(9) Uani 1 1 d . . .
H14A H 0.9337 1.0767 0.3054 0.061 Uiso 1 1 calc R . .
H14B H 0.8666 1.1565 0.3502 0.061 Uiso 1 1 calc R . .
C15 C 0.5972(5) 1.1052(3) 0.34260(17) 0.0624(11) Uani 1 1 d . . .
H15A H 0.6176 1.1328 0.3805 0.094 Uiso 1 1 calc R . .
H15B H 0.5174 1.0569 0.3448 0.094 Uiso 1 1 calc R . .
H15C H 0.5741 1.1631 0.3171 0.094 Uiso 1 1 calc R . .
C16 C 0.7601(5) 0.9593(3) 0.36013(17) 0.0660(12) Uani 1 1 d . . .
H16A H 0.7810 0.9876 0.3978 0.099 Uiso 1 1 calc R . .
H16B H 0.8425 0.9221 0.3456 0.099 Uiso 1 1 calc R . .
H16C H 0.6807 0.9108 0.3627 0.099 Uiso 1 1 calc R . .
C17 C 0.4527(4) 0.9844(3) 0.12641(12) 0.0367(7) Uani 1 1 d . . .
C18 C 0.4905(4) 0.9007(3) 0.08930(14) 0.0442(9) Uani 1 1 d . . .
C19 C 0.3795(6) 0.8441(3) 0.06387(16) 0.0563(11) Uani 1 1 d . . .
H19A H 0.4011 0.7895 0.0380 0.068 Uiso 1 1 calc R . .
C20 C 0.2390(5) 0.8663(3) 0.07580(17) 0.0599(12) Uani 1 1 d . . .
H20A H 0.1668 0.8255 0.0591 0.072 Uiso 1 1 calc R . .
C21 C 0.2047(4) 0.9487(3) 0.11254(16) 0.0516(10) Uani 1 1 d . . .
H21A H 0.1089 0.9627 0.1206 0.062 Uiso 1 1 calc R . .
C22 C 0.3095(4) 1.0115(3) 0.13785(13) 0.0405(7) Uani 1 1 d . . .
C23 C 0.2702(4) 1.1061(3) 0.17647(16) 0.0460(9) Uani 1 1 d . . .
H23A H 0.3530 1.1541 0.1778 0.055 Uiso 1 1 calc R . .
C24 C 0.1427(6) 1.1701(3) 0.1540(2) 0.0772(14) Uani 1 1 d . . .
H24A H 0.1228 1.2280 0.1800 0.116 Uiso 1 1 calc R . .
H24B H 0.0603 1.1244 0.1514 0.116 Uiso 1 1 calc R . .
H24C H 0.1648 1.1982 0.1164 0.116 Uiso 1 1 calc R . .
C25 C 0.2388(5) 1.0707(3) 0.23755(18) 0.0686(12) Uani 1 1 d . . .
H25A H 0.2242 1.1323 0.2616 0.103 Uiso 1 1 calc R . .
H25B H 0.3183 1.0300 0.2521 0.103 Uiso 1 1 calc R . .
H25C H 0.1541 1.0272 0.2379 0.103 Uiso 1 1 calc R . .
C26 C 0.6469(5) 0.8769(3) 0.07666(17) 0.0579(11) Uani 1 1 d . . .
H26A H 0.7046 0.9183 0.1041 0.069 Uiso 1 1 calc R . .
C27 C 0.6884(7) 0.9131(4) 0.0157(2) 0.110(2) Uani 1 1 d . . .
H27A H 0.6721 0.9885 0.0120 0.166 Uiso 1 1 calc R . .
H27B H 0.6312 0.8755 -0.0122 0.166 Uiso 1 1 calc R . .
H27C H 0.7878 0.8978 0.0091 0.166 Uiso 1 1 calc R . .
C28 C 0.6847(6) 0.7586(3) 0.0852(2) 0.0798(14) Uani 1 1 d . . .
H28A H 0.6663 0.7384 0.1245 0.120 Uiso 1 1 calc R . .
H28B H 0.7842 0.7476 0.0765 0.120 Uiso 1 1 calc R . .
H28C H 0.6273 0.7156 0.0597 0.120 Uiso 1 1 calc R . .

loop_
_atom_site_aniso_label
_atom_site_aniso_U_11
_atom_site_aniso_U_22
_atom_site_aniso_U_33
_atom_site_aniso_U_23
_atom_site_aniso_U_13
_atom_site_aniso_U_12
Fe1 0.0385(2) 0.0295(2) 0.0385(2) 0.0007(2) 0.0004(2) -0.0014(2)
Cl1 0.0468(5) 0.0552(6) 0.0817(7) -0.0034(5) 0.0097(5) 0.0123(5)
Cl2 0.0560(6) 0.0479(5) 0.0679(6) 0.0142(4) 0.0039(5) -0.0138(4)
N1 0.0375(15) 0.0327(13) 0.0369(16) -0.0014(12) -0.0013(12) -0.0008(12)
N2 0.0514(18) 0.0397(15) 0.0390(15) -0.0020(12) -0.0003(14) 0.0004(13)
N3 0.0385(15) 0.0301(14) 0.0330(14) -0.0036(11) 0.0046(12) -0.0046(12)
C1 0.051(2) 0.0354(17) 0.0343(17) 0.0021(14) -0.0002(16) -0.0086(16)
C2 0.069(3) 0.052(2) 0.047(2) 0.0079(18) -0.014(2) -0.020(2)
C3 0.096(4) 0.076(3) 0.045(2) 0.019(2) -0.022(2) -0.032(3)
C4 0.087(3) 0.052(2) 0.046(2) 0.0181(19) -0.009(2) -0.014(2)
C5 0.058(3) 0.0344(17) 0.0407(19) 0.0046(14) 0.0028(17) -0.0050(17)
C6 0.069(3) 0.0311(19) 0.062(2) 0.0141(17) 0.005(2) -0.0039(19)
C7 0.064(2) 0.0331(18) 0.064(2) 0.0034(16) -0.005(2) -0.012(2)
C8 0.045(2) 0.0373(17) 0.050(2) -0.0026(15) -0.0016(18) -0.0060(18)
C9 0.0358(18) 0.0239(15) 0.0386(17) -0.0022(13) 0.0068(14) 0.0011(13)
C10 0.041(2) 0.0306(15) 0.0350(17) 0.0009(13) 0.0065(15) -0.0015(15)
C11 0.0312(18) 0.0286(15) 0.0366(17) -0.0011(13) 0.0062(13) -0.0020(13)
C12 0.0396(18) 0.0303(16) 0.0348(17) -0.0045(13) 0.0070(14) -0.0041(15)
C13 0.0449(18) 0.0409(16) 0.0479(18) -0.0010(16) -0.010(2) -0.0063(17)
C14 0.055(2) 0.051(2) 0.045(2) -0.0025(16) -0.0152(18) -0.0021(19)
C15 0.064(3) 0.064(3) 0.060(3) -0.018(2) 0.015(2) 0.008(2)
C16 0.095(3) 0.058(3) 0.045(2) 0.0122(18) -0.015(2) -0.001(2)
C17 0.051(2) 0.0291(16) 0.0295(15) 0.0031(14) -0.0026(14) -0.0101(16)
C18 0.070(3) 0.0317(17) 0.0307(17) -0.0002(14) 0.0062(17) -0.0072(18)
C19 0.096(3) 0.0316(19) 0.041(2) -0.0040(16) -0.008(2) -0.015(2)
C20 0.078(3) 0.047(2) 0.055(2) 0.001(2) -0.025(2) -0.025(2)
C21 0.053(3) 0.045(2) 0.056(2) 0.0069(17) -0.0094(19) -0.0111(19)
C22 0.048(2) 0.0343(16) 0.0391(16) 0.0004(14) -0.0044(15) -0.0083(18)
C23 0.042(2) 0.0423(19) 0.054(2) -0.0067(17) -0.0014(17) -0.0070(17)
C24 0.098(4) 0.055(3) 0.078(3) 0.007(2) -0.004(3) 0.018(3)
C25 0.081(3) 0.072(3) 0.053(2) -0.007(2) 0.004(2) 0.015(2)
C26 0.079(3) 0.040(2) 0.055(2) -0.0137(17) 0.019(2) -0.003(2)
C27 0.155(6) 0.079(3) 0.098(4) 0.010(3) 0.072(4) 0.004(4)
C28 0.094(4) 0.056(3) 0.090(3) 0.002(2) 0.019(3) 0.012(3)

loop_
_atom_type_symbol
_atom_type_description
_atom_type_scat_dispersion_real
_atom_type_scat_dispersion_imag
_atom_type_scat_source
C C 0.0033 0.0016 'International Tables Vol C Tables 4.2.6.8 and 6.1.1.4'
H H 0.0000 0.0000 'International Tables Vol C Tables 4.2.6.8 and 6.1.1.4'
N N 0.0061 0.0033 'International Tables Vol C Tables 4.2.6.8 and 6.1.1.4'
Cl Cl 0.1484 0.1585 'International Tables Vol C Tables 4.2.6.8 and 6.1.1.4'
Fe Fe 0.3463 0.8444 'International Tables Vol C Tables 4.2.6.8 and 6.1.1.4'

loop_
_geom_angle_atom_site_label_1
_geom_angle_atom_site_label_2
_geom_angle_atom_site_label_3
_geom_angle
_geom_angle_site_symmetry_1
_geom_angle_site_symmetry_3
_geom_angle_publ_flag
N1 Fe1 N3 75.53(9) . . ?
N1 Fe1 N2 74.95(10) . . ?
N3 Fe1 N2 138.49(10) . . ?
N1 Fe1 Cl2 157.62(8) . . ?
N3 Fe1 Cl2 96.15(7) . . ?
N2 Fe1 Cl2 100.20(8) . . ?
N1 Fe1 Cl1 96.43(8) . . ?
N3 Fe1 Cl1 110.48(7) . . ?
N2 Fe1 Cl1 101.26(8) . . ?
Cl2 Fe1 Cl1 105.96(4) . . ?
C11 N1 C13 124.1(3) . . ?
C11 N1 Fe1 116.4(2) . . ?
C13 N1 Fe1 119.42(19) . . ?
C15 N2 C16 109.6(3) . . ?
C15 N2 C14 112.2(3) . . ?
C16 N2 C14 109.2(3) . . ?
C15 N2 Fe1 108.9(2) . . ?
C16 N2 Fe1 110.9(2) . . ?
C14 N2 Fe1 106.1(2) . . ?
C12 N3 C17 119.3(3) . . ?
C12 N3 Fe1 114.0(2) . . ?
C17 N3 Fe1 126.65(19) . . ?
C2 C1 C10 119.3(3) . . ?
C2 C1 C12 135.8(3) . . ?
C10 C1 C12 105.0(3) . . ?
C1 C2 C3 118.4(4) . . ?
C4 C3 C2 122.4(4) . . ?
C3 C4 C5 120.9(3) . . ?
C10 C5 C6 116.6(3) . . ?
C10 C5 C4 115.7(3) . . ?
C6 C5 C4 127.7(3) . . ?
C7 C6 C5 120.7(3) . . ?
C6 C7 C8 122.6(3) . . ?
C9 C8 C7 118.3(3) . . ?
C8 C9 C10 119.3(3) . . ?
C8 C9 C11 135.1(3) . . ?
C10 C9 C11 105.6(3) . . ?
C5 C10 C9 122.6(3) . . ?
C5 C10 C1 123.4(3) . . ?
C9 C10 C1 114.0(3) . . ?
N1 C11 C9 136.8(3) . . ?
N1 C11 C12 116.4(3) . . ?
C9 C11 C12 106.8(3) . . ?
N3 C12 C1 134.5(3) . . ?
N3 C12 C11 116.8(3) . . ?
C1 C12 C11 108.6(3) . . ?
N1 C13 C14 107.2(2) . . ?
N2 C14 C13 111.2(3) . . ?
C18 C17 C22 122.4(3) . . ?
C18 C17 N3 118.3(3) . . ?
C22 C17 N3 119.2(3) . . ?
C19 C18 C17 117.0(4) . . ?
C19 C18 C26 122.5(3) . . ?
C17 C18 C26 120.5(3) . . ?
C20 C19 C18 121.8(4) . . ?
C19 C20 C21 120.0(4) . . ?
C20 C21 C22 121.5(4) . . ?
C21 C22 C17 117.2(3) . . ?
C21 C22 C23 121.1(3) . . ?
C17 C22 C23 121.7(3) . . ?
C25 C23 C24 108.8(3) . . ?
C25 C23 C22 111.5(3) . . ?
C24 C23 C22 113.3(3) . . ?
C18 C26 C27 111.3(4) . . ?
C18 C26 C28 112.7(4) . . ?
C27 C26 C28 110.2(4) . . ?

loop_
_geom_bond_atom_site_label_1
_geom_bond_atom_site_label_2
_geom_bond_distance
_geom_bond_site_symmetry_2
_geom_bond_publ_flag
Fe1 N1 2.137(3) . ?
Fe1 N3 2.164(3) . ?
Fe1 N2 2.195(3) . ?
Fe1 Cl2 2.2821(10) . ?
Fe1 Cl1 2.3153(11) . ?
N1 C11 1.268(4) . ?
N1 C13 1.441(4) . ?
N2 C15 1.470(4) . ?
N2 C16 1.480(4) . ?
N2 C14 1.486(4) . ?
N3 C12 1.302(4) . ?
N3 C17 1.435(4) . ?
C1 C2 1.365(5) . ?
C1 C10 1.415(4) . ?
C1 C12 1.462(5) . ?
C2 C3 1.408(5) . ?
C3 C4 1.371(6) . ?
C4 C5 1.415(5) . ?
C5 C10 1.398(4) . ?
C5 C6 1.413(5) . ?
C6 C7 1.354(5) . ?
C7 C8 1.414(5) . ?
C8 C9 1.370(4) . ?
C9 C10 1.414(5) . ?
C9 C11 1.473(4) . ?
C11 C12 1.482(4) . ?
C13 C14 1.527(4) . ?
C17 C18 1.400(4) . ?
C17 C22 1.404(5) . ?
C18 C19 1.386(5) . ?
C18 C26 1.518(6) . ?
C19 C20 1.369(6) . ?
C20 C21 1.375(5) . ?
C21 C22 1.384(5) . ?
C22 C23 1.528(5) . ?
C23 C25 1.509(5) . ?
C23 C24 1.526(5) . ?
C26 C27 1.529(6) . ?
C26 C28 1.536(5) . ?

loop_
_geom_torsion_atom_site_label_1
_geom_torsion_atom_site_label_2
_geom_torsion_atom_site_label_3
_geom_torsion_atom_site_label_4
_geom_torsion
_geom_torsion_site_symmetry_1
_geom_torsion_site_symmetry_2
_geom_torsion_site_symmetry_3
_geom_torsion_site_symmetry_4
_geom_torsion_publ_flag
N3 Fe1 N1 C11 -8.2(2) . . . . ?
N2 Fe1 N1 C11 -158.7(3) . . . . ?
Cl2 Fe1 N1 C11 -78.6(3) . . . . ?
Cl1 Fe1 N1 C11 101.3(2) . . . . ?
N3 Fe1 N1 C13 168.5(3) . . . . ?
N2 Fe1 N1 C13 18.0(2) . . . . ?
Cl2 Fe1 N1 C13 98.1(3) . . . . ?
Cl1 Fe1 N1 C13 -82.0(2) . . . . ?
N1 Fe1 N2 C15 85.4(2) . . . . ?
N3 Fe1 N2 C15 39.4(3) . . . . ?
Cl2 Fe1 N2 C15 -72.2(2) . . . . ?
Cl1 Fe1 N2 C15 179.1(2) . . . . ?
N1 Fe1 N2 C16 -153.9(3) . . . . ?
N3 Fe1 N2 C16 160.0(2) . . . . ?
Cl2 Fe1 N2 C16 48.5(3) . . . . ?
Cl1 Fe1 N2 C16 -60.2(3) . . . . ?
N1 Fe1 N2 C14 -35.5(2) . . . . ?
N3 Fe1 N2 C14 -81.5(2) . . . . ?
Cl2 Fe1 N2 C14 166.90(19) . . . . ?
Cl1 Fe1 N2 C14 58.2(2) . . . . ?
N1 Fe1 N3 C12 6.9(2) . . . . ?
N2 Fe1 N3 C12 52.7(3) . . . . ?
Cl2 Fe1 N3 C12 165.7(2) . . . . ?
Cl1 Fe1 N3 C12 -84.7(2) . . . . ?
N1 Fe1 N3 C17 -171.5(3) . . . . ?
N2 Fe1 N3 C17 -125.6(2) . . . . ?
Cl2 Fe1 N3 C17 -12.6(2) . . . . ?
Cl1 Fe1 N3 C17 97.0(2) . . . . ?
C10 C1 C2 C3 0.6(6) . . . . ?
C12 C1 C2 C3 -179.4(4) . . . . ?
C1 C2 C3 C4 -0.5(7) . . . . ?
C2 C3 C4 C5 1.0(7) . . . . ?
C3 C4 C5 C10 -1.5(6) . . . . ?
C3 C4 C5 C6 178.8(4) . . . . ?
C10 C5 C6 C7 -0.7(6) . . . . ?
C4 C5 C6 C7 178.9(4) . . . . ?
C5 C6 C7 C8 0.6(6) . . . . ?
C6 C7 C8 C9 -0.7(6) . . . . ?
C7 C8 C9 C10 0.8(5) . . . . ?
C7 C8 C9 C11 179.4(3) . . . . ?
C6 C5 C10 C9 0.9(5) . . . . ?
C4 C5 C10 C9 -178.8(3) . . . . ?
C6 C5 C10 C1 -178.6(3) . . . . ?
C4 C5 C10 C1 1.7(5) . . . . ?
C8 C9 C10 C5 -1.0(5) . . . . ?
C11 C9 C10 C5 -179.9(3) . . . . ?
C8 C9 C10 C1 178.6(3) . . . . ?
C11 C9 C10 C1 -0.4(4) . . . . ?
C2 C1 C10 C5 -1.3(5) . . . . ?
C12 C1 C10 C5 178.7(3) . . . . ?
C2 C1 C10 C9 179.2(3) . . . . ?
C12 C1 C10 C9 -0.8(4) . . . . ?
C13 N1 C11 C9 7.6(6) . . . . ?
Fe1 N1 C11 C9 -175.9(3) . . . . ?
C13 N1 C11 C12 -168.3(3) . . . . ?
Fe1 N1 C11 C12 8.3(4) . . . . ?
C8 C9 C11 N1 6.6(7) . . . . ?
C10 C9 C11 N1 -174.7(4) . . . . ?
C8 C9 C11 C12 -177.3(4) . . . . ?
C10 C9 C11 C12 1.4(3) . . . . ?
C17 N3 C12 C1 -2.8(5) . . . . ?
Fe1 N3 C12 C1 178.8(3) . . . . ?
C17 N3 C12 C11 173.4(3) . . . . ?
Fe1 N3 C12 C11 -5.1(3) . . . . ?
C2 C1 C12 N3 -1.9(7) . . . . ?
C10 C1 C12 N3 178.0(4) . . . . ?
C2 C1 C12 C11 -178.3(4) . . . . ?
C10 C1 C12 C11 1.7(4) . . . . ?
N1 C11 C12 N3 -2.0(4) . . . . ?
C9 C11 C12 N3 -179.0(3) . . . . ?
N1 C11 C12 C1 175.1(3) . . . . ?
C9 C11 C12 C1 -1.9(3) . . . . ?
C11 N1 C13 C14 -179.4(3) . . . . ?
Fe1 N1 C13 C14 4.1(4) . . . . ?
C15 N2 C14 C13 -68.1(4) . . . . ?
C16 N2 C14 C13 170.2(3) . . . . ?
Fe1 N2 C14 C13 50.6(3) . . . . ?
N1 C13 C14 N2 -36.4(4) . . . . ?
C12 N3 C17 C18 102.0(4) . . . . ?
Fe1 N3 C17 C18 -79.8(3) . . . . ?
C12 N3 C17 C22 -81.6(4) . . . . ?
Fe1 N3 C17 C22 96.6(3) . . . . ?
C22 C17 C18 C19 -0.2(5) . . . . ?
N3 C17 C18 C19 176.1(3) . . . . ?
C22 C17 C18 C26 177.9(3) . . . . ?
N3 C17 C18 C26 -5.8(5) . . . . ?
C17 C18 C19 C20 -2.1(5) . . . . ?
C26 C18 C19 C20 179.8(4) . . . . ?
C18 C19 C20 C21 2.0(6) . . . . ?
C19 C20 C21 C22 0.5(6) . . . . ?
C20 C21 C22 C17 -2.7(5) . . . . ?
C20 C21 C22 C23 177.2(3) . . . . ?
C18 C17 C22 C21 2.5(5) . . . . ?
N3 C17 C22 C21 -173.8(3) . . . . ?
C18 C17 C22 C23 -177.4(3) . . . . ?
N3 C17 C22 C23 6.3(5) . . . . ?
C21 C22 C23 C25 83.0(4) . . . . ?
C17 C22 C23 C25 -97.1(4) . . . . ?
C21 C22 C23 C24 -40.1(5) . . . . ?
C17 C22 C23 C24 139.8(3) . . . . ?
C19 C18 C26 C27 71.8(5) . . . . ?
C17 C18 C26 C27 -106.1(4) . . . . ?
C19 C18 C26 C28 -52.5(5) . . . . ?
C17 C18 C26 C28 129.6(4) . . . . ?
